data_2211341
loop_
_publ_author_name
'Yu, Zong-Xue'
'Sun, Yu-Xi'

_publ_section_title Bis[\m-2-methoxy-<i>N</i>'-(2-oxidobenzoyl)benzohydrazidato(3--)]dipyridinetrizinc(II)
_journal_coeditor_code CI2221
_journal_issue 12
_journal_name_full 'Acta Crystallographica Section E'
_journal_page_first m3521
_journal_page_last m3523
_journal_paper_doi 10.1107/S1600536806050094
_journal_volume 62
_journal_year 2006
_chemical_formula_iupac '[Zn3 (C15 H11 N2 O4)2 (C5 H5 N)2]'
_chemical_formula_moiety 'C40 H32 N6 O8 Zn3'
_chemical_formula_sum 'C40 H32 N6 O8 Zn3'
_chemical_formula_weight 920.83
_chemical_name_systematic
;
[2-Methoxy-N'-(2-oxidobenzoyl)benzohydrazidato(3-)]dipyridinetrizinc(II)
;
_space_group_IT_number 14
_symmetry_cell_setting monoclinic
_symmetry_space_group_name_Hall '-P 2ybc'
_symmetry_space_group_name_H-M 'P 1 21/c 1'
_atom_sites_solution_hydrogens geom
_atom_sites_solution_primary direct
_atom_sites_solution_secondary difmap
_audit_creation_method SHELXL-97
_cell_angle_alpha 90.00
_cell_angle_beta 110.0880(10)
_cell_angle_gamma 90.00
_cell_formula_units_Z 4
_cell_length_a 13.0201(10)
_cell_length_b 18.4015(14)
_cell_length_c 16.6352(12)
_cell_measurement_reflns_used 5099
_cell_measurement_temperature 295(2)
_cell_measurement_theta_max 24.583
_cell_measurement_theta_min 2.213
_cell_volume 3743.2(5)
_computing_cell_refinement 'SAINT-<i>Plus</i> (Bruker, 2002)'
_computing_data_collection 'SMART (Bruker, 2002)'
_computing_data_reduction SAINT-<i>Plus</i>
_computing_molecular_graphics 'SHELXTL (Bruker, 2002)'
_computing_publication_material SHELXL97
_computing_structure_refinement 'SHELXL97 (Sheldrick, 1997)'
_computing_structure_solution 'SHELXS97 (Sheldrick, 1997)'
_diffrn_ambient_temperature 295(2)
_diffrn_measured_fraction_theta_full 0.997
_diffrn_measured_fraction_theta_max 0.997
_diffrn_measurement_device_type 'Bruker APEX area-detector'
_diffrn_measurement_method '\f and \w'
_diffrn_radiation_monochromator graphite
_diffrn_radiation_source 'fine-focus sealed tube'
_diffrn_radiation_type MoK\a
_diffrn_radiation_wavelength 0.71073
_diffrn_reflns_av_R_equivalents 0.0449
_diffrn_reflns_av_sigmaI/netI 0.0463
_diffrn_reflns_limit_h_max 16
_diffrn_reflns_limit_h_min -16
_diffrn_reflns_limit_k_max 23
_diffrn_reflns_limit_k_min -22
_diffrn_reflns_limit_l_max 20
_diffrn_reflns_limit_l_min -20
_diffrn_reflns_number 30154
_diffrn_reflns_theta_full 26.50
_diffrn_reflns_theta_max 26.50
_diffrn_reflns_theta_min 1.67
_diffrn_standards_number 0
_exptl_absorpt_coefficient_mu 1.970
_exptl_absorpt_correction_T_max 0.8583
_exptl_absorpt_correction_T_min 0.6625
_exptl_absorpt_correction_type multi-scan
_exptl_absorpt_process_details '(SADABS; Sheldrick, 1996)'
_exptl_crystal_colour pale-green
_exptl_crystal_density_diffrn 1.634
_exptl_crystal_density_method 'not measured'
_exptl_crystal_description Plate
_exptl_crystal_F_000 1872
_exptl_crystal_size_max 0.33
_exptl_crystal_size_mid 0.18
_exptl_crystal_size_min 0.08
_refine_diff_density_max 0.547
_refine_diff_density_min -0.296
_refine_ls_extinction_method none
_refine_ls_goodness_of_fit_ref 1.016
_refine_ls_hydrogen_treatment constr
_refine_ls_matrix_type full
_refine_ls_number_parameters 516
_refine_ls_number_reflns 7738
_refine_ls_number_restraints 0
_refine_ls_restrained_S_all 1.016
_refine_ls_R_factor_all 0.0719
_refine_ls_R_factor_gt 0.0496
_refine_ls_shift/su_max 0.001
_refine_ls_shift/su_mean 0.000
_refine_ls_structure_factor_coef Fsqd
_refine_ls_weighting_details 'calc w=1/[\s^2^(Fo^2^)+(0.0646P)^2^+2.3964P] where P=(Fo^2^+2Fc^2^)/3'
_refine_ls_weighting_scheme calc
_refine_ls_wR_factor_gt 0.1188
_refine_ls_wR_factor_ref 0.1315
_reflns_number_gt 5721
_reflns_number_total 7738
_reflns_threshold_expression I>2\s(I)
_cod_data_source_file ci2221.cif
_cod_data_source_block I
_cod_depositor_comments
;
The following automatic conversions were performed:
'_symmetry_cell_setting' value 'Monoclinic' changed to 'monoclinic'
according to '/home/saulius/struct/CIF-dictionaries/cif_core.dic'
dictionary named 'cif_core.dic' version 2.4.1 from 2010-06-29.

Automatic conversion script
Id: cif_fix_enum 1527 2010-12-29 10:47:43Z saulius 

The following automatic conversions were performed:

'_symmetry_cell_setting' value 'Monoclinic' changed to 'monoclinic'
according to /home/saulius/struct/CIF-dictionaries/cif_core.dic
dictionary named 'cif_core.dic' version 2.4.1 from 2010-06-29.

Automatic conversion script
Id: cif_fix_values 1715 2011-07-08 13:25:40Z adriana 
;
_cod_original_sg_symbol_H-M 'P 21/c'
_cod_database_code 2211341
_cod_database_fobs_code 2211341

loop_
_symmetry_equiv_pos_as_xyz
'x, y, z'
'-x, y+1/2, -z+1/2'
'-x, -y, -z'
'x, -y-1/2, z-1/2'

loop_
_atom_site_type_symbol
_atom_site_label
_atom_site_fract_x
_atom_site_fract_y
_atom_site_fract_z
_atom_site_U_iso_or_equiv
_atom_site_adp_type
_atom_site_calc_flag
_atom_site_refinement_flags
_atom_site_occupancy
Zn Zn1 0.38120(4) 0.38453(3) 0.49217(3) 0.04246(15) Uani d . 1
Zn Zn2 0.68879(3) 0.37722(3) 0.72582(3) 0.03819(14) Uani d . 1
Zn Zn3 0.99373(3) 0.41306(3) 0.96204(3) 0.04051(14) Uani d . 1
O O1 0.6148(2) 0.25480(15) 0.78228(17) 0.0492(7) Uani d . 1
O O2 0.3587(2) 0.33770(15) 0.58993(15) 0.0456(7) Uani d . 1
O O3 0.7091(2) 0.40432(14) 0.61893(15) 0.0385(6) Uani d . 1
O O4 0.4172(2) 0.42747(15) 0.40280(15) 0.0439(7) Uani d . 1
O O5 0.7940(2) 0.25890(15) 0.68989(17) 0.0518(7) Uani d . 1
O O6 1.0240(2) 0.37343(15) 0.86216(16) 0.0464(7) Uani d . 1
O O7 0.66286(19) 0.40734(15) 0.82994(15) 0.0397(6) Uani d . 1
O O8 0.9452(2) 0.45540(15) 1.04795(15) 0.0415(6) Uani d . 1
N N1 0.2235(3) 0.38014(18) 0.4206(2) 0.0437(8) Uani d . 1
N N2 0.5423(2) 0.35689(16) 0.64873(17) 0.0325(7) Uani d . 1
N N3 0.5284(2) 0.38023(16) 0.56566(17) 0.0335(7) Uani d . 1
N N4 0.8393(2) 0.38040(17) 0.80227(18) 0.0372(7) Uani d . 1
N N5 0.8477(2) 0.40412(17) 0.88432(18) 0.0357(7) Uani d . 1
N N6 1.1446(3) 0.39027(17) 1.0430(2) 0.0422(8) Uani d . 1
C C1 0.1612(4) 0.3239(3) 0.4243(3) 0.0580(12) Uani d . 1
H H1 0.1904 0.2876 0.4646 0.070 Uiso calc R 1
C C2 0.0542(4) 0.3181(3) 0.3698(3) 0.0758(16) Uani d . 1
H H2 0.0125 0.2776 0.3721 0.091 Uiso calc R 1
C C3 0.0107(4) 0.3719(3) 0.3130(4) 0.0886(19) Uani d . 1
H H3 -0.0615 0.3694 0.2762 0.106 Uiso calc R 1
C C4 0.0745(4) 0.4301(3) 0.3103(3) 0.0772(16) Uani d . 1
H H4 0.0459 0.4680 0.2722 0.093 Uiso calc R 1
C C5 0.1799(4) 0.4322(2) 0.3638(3) 0.0554(12) Uani d . 1
H H5 0.2233 0.4715 0.3606 0.066 Uiso calc R 1
C C6 0.5153(3) 0.44234(19) 0.4029(2) 0.0377(9) Uani d . 1
C C7 0.5248(4) 0.4729(2) 0.3278(2) 0.0509(11) Uani d . 1
H H7 0.4614 0.4813 0.2812 0.061 Uiso calc R 1
C C8 0.6219(4) 0.4904(2) 0.3210(3) 0.0590(12) Uani d . 1
H H8 0.6239 0.5105 0.2702 0.071 Uiso calc R 1
C C9 0.7190(4) 0.4790(3) 0.3882(3) 0.0622(13) Uani d . 1
H H9 0.7858 0.4909 0.3828 0.075 Uiso calc R 1
C C10 0.7148(4) 0.4497(2) 0.4625(3) 0.0479(10) Uani d . 1
H H10 0.7796 0.4417 0.5078 0.058 Uiso calc R 1
C C11 0.6145(3) 0.43156(19) 0.4723(2) 0.0352(8) Uani d . 1
C C12 0.6186(3) 0.40419(18) 0.5568(2) 0.0324(8) Uani d . 1
C C13 0.4482(3) 0.3357(2) 0.6547(2) 0.0370(8) Uani d . 1
C C14 0.4415(3) 0.3110(2) 0.7377(2) 0.0408(9) Uani d . 1
C C15 0.5241(3) 0.2726(2) 0.8003(2) 0.0410(9) Uani d . 1
C C16 0.5071(4) 0.2524(2) 0.8758(3) 0.0537(11) Uani d . 1
H H16 0.5610 0.2265 0.9175 0.064 Uiso calc R 1
C C17 0.4122(5) 0.2702(3) 0.8890(3) 0.0665(14) Uani d . 1
H H17 0.4028 0.2573 0.9400 0.080 Uiso calc R 1
C C18 0.3310(5) 0.3068(3) 0.8280(3) 0.0714(15) Uani d . 1
H H18 0.2665 0.3186 0.8372 0.086 Uiso calc R 1
C C19 0.3456(4) 0.3258(3) 0.7533(3) 0.0561(11) Uani d . 1
H H19 0.2893 0.3497 0.7114 0.067 Uiso calc R 1
C C20 0.7024(4) 0.2199(3) 0.8480(3) 0.0724(15) Uani d . 1
H H20A 0.7242 0.2495 0.8986 0.109 Uiso calc R 1
H H20B 0.7634 0.2136 0.8287 0.109 Uiso calc R 1
H H20C 0.6784 0.1734 0.8606 0.109 Uiso calc R 1
C C21 0.8427(3) 0.45583(19) 1.0471(2) 0.0346(8) Uani d . 1
C C22 0.8264(3) 0.4792(2) 1.1222(2) 0.0458(10) Uani d . 1
H H22 0.8870 0.4923 1.1690 0.055 Uiso calc R 1
C C23 0.7255(4) 0.4833(3) 1.1288(3) 0.0549(11) Uani d . 1
H H23 0.7179 0.4994 1.1795 0.066 Uiso calc R 1
C C24 0.6343(3) 0.4637(2) 1.0608(3) 0.0523(11) Uani d . 1
H H24 0.5654 0.4653 1.0658 0.063 Uiso calc R 1
C C25 0.6462(3) 0.4420(2) 0.9859(2) 0.0435(9) Uani d . 1
H H25 0.5842 0.4300 0.9397 0.052 Uiso calc R 1
C C26 0.7493(3) 0.43732(19) 0.9767(2) 0.0334(8) Uani d . 1
C C27 0.7520(3) 0.41561(18) 0.8924(2) 0.0328(8) Uani d . 1
C C28 0.9357(3) 0.3648(2) 0.7978(2) 0.0382(9) Uani d . 1
C C29 0.9464(3) 0.3360(2) 0.7176(2) 0.0430(10) Uani d . 1
C C30 0.8761(3) 0.2840(2) 0.6653(2) 0.0479(10) Uani d . 1
C C31 0.8955(4) 0.2587(3) 0.5925(3) 0.0671(14) Uani d . 1
H H31 0.8507 0.2229 0.5588 0.081 Uiso calc R 1
C C32 0.9798(5) 0.2862(4) 0.5705(3) 0.092(2) Uani d . 1
H H32 0.9910 0.2694 0.5214 0.111 Uiso calc R 1
C C33 1.0485(4) 0.3384(4) 0.6203(3) 0.091(2) Uani d . 1
H H33 1.1049 0.3577 0.6046 0.109 Uiso calc R 1
C C34 1.0320(4) 0.3615(3) 0.6936(3) 0.0662(14) Uani d . 1
H H34 1.0799 0.3954 0.7284 0.079 Uiso calc R 1
C C35 0.7130(4) 0.2140(3) 0.6310(3) 0.0704(15) Uani d . 1
H H35A 0.6795 0.2399 0.5784 0.106 Uiso calc R 1
H H35B 0.6582 0.2012 0.6551 0.106 Uiso calc R 1
H H35C 0.7468 0.1706 0.6199 0.106 Uiso calc R 1
C C36 1.2253(3) 0.3749(2) 1.0147(3) 0.0519(11) Uani d . 1
H H36 1.2100 0.3727 0.9558 0.062 Uiso calc R 1
C C37 1.3303(4) 0.3620(3) 1.0677(3) 0.0655(14) Uani d . 1
H H37 1.3852 0.3527 1.0451 0.079 Uiso calc R 1
C C38 1.3534(4) 0.3630(3) 1.1545(3) 0.0738(16) Uani d . 1
H H38 1.4234 0.3527 1.1919 0.089 Uiso calc R 1
C C39 1.2722(4) 0.3793(3) 1.1841(3) 0.0807(17) Uani d . 1
H H39 1.2857 0.3817 1.2427 0.097 Uiso calc R 1
C C40 1.1689(4) 0.3925(3) 1.1268(3) 0.0632(13) Uani d . 1
H H40 1.1135 0.4035 1.1482 0.076 Uiso calc R 1

loop_
_atom_site_aniso_label
_atom_site_aniso_U_11
_atom_site_aniso_U_22
_atom_site_aniso_U_33
_atom_site_aniso_U_12
_atom_site_aniso_U_13
_atom_site_aniso_U_23
Zn1 0.0390(3) 0.0505(3) 0.0288(2) -0.0003(2) -0.00010(19) 0.00339(19)
Zn2 0.0336(2) 0.0461(3) 0.0264(2) -0.00035(19) -0.00050(18) -0.00085(18)
Zn3 0.0337(2) 0.0520(3) 0.0286(2) 0.0021(2) 0.00142(18) -0.00831(19)
O1 0.0500(17) 0.0540(17) 0.0381(15) 0.0118(14) 0.0080(13) 0.0173(13)
O2 0.0329(14) 0.0609(18) 0.0339(14) -0.0077(13) -0.0004(12) 0.0088(13)
O3 0.0324(14) 0.0455(15) 0.0323(14) -0.0030(11) 0.0043(11) 0.0040(11)
O4 0.0455(16) 0.0568(17) 0.0234(13) 0.0040(13) 0.0043(12) 0.0069(12)
O5 0.0621(19) 0.0483(17) 0.0389(16) -0.0080(14) 0.0096(14) -0.0164(13)
O6 0.0334(14) 0.0644(19) 0.0332(14) 0.0047(13) 0.0007(12) -0.0180(13)
O7 0.0278(13) 0.0553(16) 0.0299(13) -0.0003(12) 0.0019(11) -0.0041(12)
O8 0.0345(14) 0.0601(17) 0.0256(13) -0.0035(12) 0.0047(11) -0.0110(12)
N1 0.0385(18) 0.049(2) 0.0319(17) -0.0008(15) -0.0027(14) -0.0001(14)
N2 0.0326(16) 0.0379(16) 0.0218(14) -0.0010(13) 0.0025(12) 0.0050(12)
N3 0.0358(17) 0.0377(17) 0.0213(15) -0.0025(13) 0.0025(12) 0.0018(12)
N4 0.0343(17) 0.0450(18) 0.0233(15) 0.0034(14) -0.0014(13) -0.0078(13)
N5 0.0325(16) 0.0441(18) 0.0227(15) 0.0029(14) -0.0005(13) -0.0075(12)
N6 0.0406(19) 0.0452(19) 0.0316(17) 0.0006(15) 0.0004(14) -0.0012(14)
C1 0.054(3) 0.057(3) 0.055(3) -0.007(2) 0.008(2) 0.003(2)
C2 0.062(3) 0.078(4) 0.075(4) -0.030(3) 0.008(3) -0.003(3)
C3 0.052(3) 0.106(5) 0.073(4) -0.013(3) -0.023(3) 0.015(3)
C4 0.053(3) 0.084(4) 0.067(3) -0.005(3) -0.016(3) 0.022(3)
C5 0.054(3) 0.052(3) 0.045(2) -0.003(2) -0.003(2) 0.006(2)
C6 0.057(3) 0.0305(19) 0.0262(18) 0.0026(17) 0.0151(18) -0.0022(14)
C7 0.072(3) 0.046(2) 0.032(2) 0.004(2) 0.014(2) 0.0010(17)
C8 0.092(4) 0.055(3) 0.040(2) -0.006(3) 0.035(3) 0.004(2)
C9 0.074(3) 0.065(3) 0.061(3) -0.020(3) 0.040(3) -0.006(2)
C10 0.055(3) 0.049(2) 0.043(2) -0.005(2) 0.021(2) -0.0033(19)
C11 0.045(2) 0.0318(19) 0.0287(18) -0.0033(16) 0.0131(16) -0.0039(15)
C12 0.038(2) 0.0284(18) 0.0282(18) 0.0007(15) 0.0079(16) -0.0029(14)
C13 0.041(2) 0.035(2) 0.0305(19) -0.0009(16) 0.0060(16) 0.0047(15)
C14 0.045(2) 0.039(2) 0.037(2) -0.0060(17) 0.0116(18) 0.0034(16)
C15 0.052(2) 0.034(2) 0.031(2) -0.0043(18) 0.0073(18) 0.0034(15)
C16 0.075(3) 0.047(2) 0.035(2) -0.002(2) 0.014(2) 0.0125(18)
C17 0.102(4) 0.057(3) 0.055(3) -0.004(3) 0.045(3) 0.011(2)
C18 0.082(4) 0.072(3) 0.080(4) 0.007(3) 0.054(3) 0.015(3)
C19 0.052(3) 0.063(3) 0.058(3) 0.009(2) 0.025(2) 0.019(2)
C20 0.063(3) 0.085(4) 0.060(3) 0.016(3) 0.010(2) 0.037(3)
C21 0.039(2) 0.0328(19) 0.0309(19) 0.0030(16) 0.0104(16) 0.0020(15)
C22 0.045(2) 0.058(3) 0.031(2) 0.004(2) 0.0093(18) -0.0057(18)
C23 0.060(3) 0.074(3) 0.034(2) 0.011(2) 0.020(2) -0.004(2)
C24 0.040(2) 0.069(3) 0.050(3) 0.012(2) 0.018(2) 0.000(2)
C25 0.038(2) 0.049(2) 0.040(2) 0.0069(18) 0.0082(18) 0.0017(18)
C26 0.0344(19) 0.0353(19) 0.0285(18) 0.0061(15) 0.0081(15) 0.0044(15)
C27 0.0307(19) 0.0281(18) 0.0327(19) 0.0018(15) 0.0019(15) -0.0002(14)
C28 0.038(2) 0.041(2) 0.0283(19) 0.0020(17) 0.0028(16) -0.0066(15)
C29 0.037(2) 0.054(2) 0.031(2) 0.0087(18) 0.0018(16) -0.0114(17)
C30 0.048(2) 0.054(3) 0.031(2) 0.012(2) 0.0007(18) -0.0083(18)
C31 0.066(3) 0.090(4) 0.040(3) 0.003(3) 0.011(2) -0.028(2)
C32 0.073(4) 0.156(6) 0.054(3) -0.004(4) 0.030(3) -0.046(4)
C33 0.062(3) 0.153(6) 0.069(4) -0.020(4) 0.036(3) -0.036(4)
C34 0.044(3) 0.102(4) 0.049(3) -0.006(3) 0.010(2) -0.025(3)
C35 0.067(3) 0.069(3) 0.070(3) -0.014(3) 0.016(3) -0.037(3)
C36 0.046(2) 0.055(3) 0.043(2) 0.014(2) 0.001(2) -0.0032(19)
C37 0.050(3) 0.065(3) 0.067(3) 0.016(2) 0.002(2) -0.014(2)
C38 0.059(3) 0.068(3) 0.063(3) 0.021(3) -0.019(3) -0.007(3)
C39 0.065(3) 0.121(5) 0.034(3) 0.017(3) -0.011(2) 0.007(3)
C40 0.051(3) 0.093(4) 0.036(2) 0.008(3) 0.003(2) 0.003(2)

loop_
_atom_type_symbol
_atom_type_description
_atom_type_scat_dispersion_real
_atom_type_scat_dispersion_imag
_atom_type_scat_source
C C 0.0033 0.0016 'International Tables Vol C Tables 4.2.6.8 and 6.1.1.4'
H H 0.0000 0.0000 'International Tables Vol C Tables 4.2.6.8 and 6.1.1.4'
N N 0.0061 0.0033 'International Tables Vol C Tables 4.2.6.8 and 6.1.1.4'
Zn Zn 0.2839 1.4301 'International Tables Vol C Tables 4.2.6.8 and 6.1.1.4'
O O 0.0106 0.0060 'International Tables Vol C Tables 4.2.6.8 and 6.1.1.4'

loop_
_geom_angle_atom_site_label_1
_geom_angle_atom_site_label_2
_geom_angle_atom_site_label_3
_geom_angle
_geom_angle_publ_flag
O4 Zn1 N3 93.23(12) y
O4 Zn1 O2 174.51(11) y
N3 Zn1 O2 81.45(11) y
O4 Zn1 N1 91.73(13) y
N3 Zn1 N1 174.25(13) y
O2 Zn1 N1 93.51(12) y
N2 Zn2 N4 170.49(13) y
N2 Zn2 O3 81.76(11) y
N4 Zn2 O3 99.64(12) y
N2 Zn2 O7 102.20(11) y
N4 Zn2 O7 81.56(11) y
O3 Zn2 O7 148.65(12) y
N5 Zn3 O8 91.91(11) y
N5 Zn3 O6 80.68(11) y
O8 Zn3 O6 172.11(10) y
N5 Zn3 N6 162.99(13) y
O8 Zn3 N6 94.69(12) y
O6 Zn3 N6 93.17(12) y
C15 O1 C20 117.8(3) ?
C13 O2 Zn1 111.0(2) ?
C12 O3 Zn2 111.2(2) ?
C6 O4 Zn1 126.7(2) ?
C30 O5 C35 117.7(3) ?
C28 O6 Zn3 111.5(2) ?
C27 O7 Zn2 111.7(2) ?
C21 O8 Zn3 125.6(2) ?
C5 N1 C1 118.4(4) ?
C5 N1 Zn1 119.8(3) ?
C1 N1 Zn1 121.6(3) ?
C13 N2 N3 110.9(3) ?
C13 N2 Zn2 137.3(2) ?
N3 N2 Zn2 111.1(2) ?
C12 N3 N2 113.5(3) ?
C12 N3 Zn1 131.5(2) ?
N2 N3 Zn1 114.3(2) ?
C28 N4 N5 111.5(3) ?
C28 N4 Zn2 136.7(2) ?
N5 N4 Zn2 111.8(2) ?
C27 N5 N4 113.0(3) ?
C27 N5 Zn3 132.6(2) ?
N4 N5 Zn3 114.4(2) ?
C40 N6 C36 116.9(4) ?
C40 N6 Zn3 121.7(3) ?
C36 N6 Zn3 121.3(3) ?
N1 C1 C2 121.6(4) ?
N1 C1 H1 119.2 ?
C2 C1 H1 119.2 ?
C3 C2 C1 119.2(5) ?
C3 C2 H2 120.4 ?
C1 C2 H2 120.4 ?
C2 C3 C4 119.0(5) ?
C2 C3 H3 120.5 ?
C4 C3 H3 120.5 ?
C5 C4 C3 119.4(5) ?
C5 C4 H4 120.3 ?
C3 C4 H4 120.3 ?
N1 C5 C4 122.4(4) ?
N1 C5 H5 118.8 ?
C4 C5 H5 118.8 ?
O4 C6 C7 117.7(4) ?
O4 C6 C11 126.0(3) ?
C7 C6 C11 116.4(4) ?
C8 C7 C6 122.6(4) ?
C8 C7 H7 118.7 ?
C6 C7 H7 118.7 ?
C7 C8 C9 121.2(4) ?
C7 C8 H8 119.4 ?
C9 C8 H8 119.4 ?
C10 C9 C8 118.7(4) ?
C10 C9 H9 120.6 ?
C8 C9 H9 120.6 ?
C9 C10 C11 121.6(4) ?
C9 C10 H10 119.2 ?
C11 C10 H10 119.2 ?
C10 C11 C6 119.5(3) ?
C10 C11 C12 117.3(3) ?
C6 C11 C12 123.2(3) ?
O3 C12 N3 121.7(3) ?
O3 C12 C11 119.6(3) ?
N3 C12 C11 118.8(3) ?
O2 C13 N2 121.6(3) ?
O2 C13 C14 117.5(3) ?
N2 C13 C14 120.9(3) ?
C19 C14 C15 118.0(4) ?
C19 C14 C13 117.3(3) ?
C15 C14 C13 124.7(4) ?
O1 C15 C16 123.5(4) ?
O1 C15 C14 117.5(3) ?
C16 C15 C14 118.9(4) ?
C17 C16 C15 120.7(4) ?
C17 C16 H16 119.7 ?
C15 C16 H16 119.7 ?
C18 C17 C16 120.8(4) ?
C18 C17 H17 119.6 ?
C16 C17 H17 119.6 ?
C17 C18 C19 119.2(5) ?
C17 C18 H18 120.4 ?
C19 C18 H18 120.4 ?
C18 C19 C14 122.4(4) ?
C18 C19 H19 118.8 ?
C14 C19 H19 118.8 ?
O1 C20 H20A 109.5 ?
O1 C20 H20B 109.5 ?
H20A C20 H20B 109.5 ?
O1 C20 H20C 109.5 ?
H20A C20 H20C 109.5 ?
H20B C20 H20C 109.5 ?
O8 C21 C22 116.8(3) ?
O8 C21 C26 125.6(3) ?
C22 C21 C26 117.6(3) ?
C23 C22 C21 122.4(4) ?
C23 C22 H22 118.8 ?
C21 C22 H22 118.8 ?
C22 C23 C24 120.3(4) ?
C22 C23 H23 119.9 ?
C24 C23 H23 119.9 ?
C25 C24 C23 119.3(4) ?
C25 C24 H24 120.4 ?
C23 C24 H24 120.4 ?
C24 C25 C26 122.0(4) ?
C24 C25 H25 119.0 ?
C26 C25 H25 119.0 ?
C25 C26 C21 118.5(3) ?
C25 C26 C27 117.3(3) ?
C21 C26 C27 124.2(3) ?
O7 C27 N5 121.8(3) ?
O7 C27 C26 119.8(3) ?
N5 C27 C26 118.4(3) ?
O6 C28 N4 121.7(3) ?
O6 C28 C29 117.4(3) ?
N4 C28 C29 120.9(3) ?
C34 C29 C30 118.1(4) ?
C34 C29 C28 118.0(4) ?
C30 C29 C28 123.9(4) ?
O5 C30 C31 123.1(4) ?
O5 C30 C29 117.5(3) ?
C31 C30 C29 119.4(4) ?
C32 C31 C30 120.6(5) ?
C32 C31 H31 119.7 ?
C30 C31 H31 119.7 ?
C31 C32 C33 120.8(5) ?
C31 C32 H32 119.6 ?
C33 C32 H32 119.6 ?
C34 C33 C32 118.7(5) ?
C34 C33 H33 120.6 ?
C32 C33 H33 120.6 ?
C33 C34 C29 122.4(5) ?
C33 C34 H34 118.8 ?
C29 C34 H34 118.8 ?
O5 C35 H35A 109.5 ?
O5 C35 H35B 109.5 ?
H35A C35 H35B 109.5 ?
O5 C35 H35C 109.5 ?
H35A C35 H35C 109.5 ?
H35B C35 H35C 109.5 ?
N6 C36 C37 123.2(4) ?
N6 C36 H36 118.4 ?
C37 C36 H36 118.4 ?
C36 C37 C38 119.0(5) ?
C36 C37 H37 120.5 ?
C38 C37 H37 120.5 ?
C39 C38 C37 118.3(4) ?
C39 C38 H38 120.8 ?
C37 C38 H38 120.8 ?
C38 C39 C40 119.3(5) ?
C38 C39 H39 120.4 ?
C40 C39 H39 120.4 ?
N6 C40 C39 123.3(5) ?
N6 C40 H40 118.4 ?
C39 C40 H40 118.4 ?

loop_
_geom_bond_atom_site_label_1
_geom_bond_atom_site_label_2
_geom_bond_distance
_geom_bond_publ_flag
Zn1 O4 1.880(3) y
Zn1 N3 1.888(3) y
Zn1 O2 1.950(3) y
Zn1 N1 1.990(3) y
Zn2 N2 1.934(3) y
Zn2 N4 1.936(3) y
Zn2 O3 1.951(2) y
Zn2 O7 1.955(2) y
Zn3 N5 1.904(3) y
Zn3 O8 1.915(2) y
Zn3 O6 1.974(3) y
Zn3 N6 2.008(3) y
O1 C15 1.355(5) ?
O1 C20 1.432(5) ?
O2 C13 1.288(4) ?
O3 C12 1.273(4) ?
O4 C6 1.306(5) ?
O5 C30 1.350(5) ?
O5 C35 1.431(5) ?
O6 C28 1.283(4) ?
O7 C27 1.274(4) ?
O8 C21 1.330(4) ?
N1 C5 1.328(5) ?
N1 C1 1.329(5) ?
N2 C13 1.321(4) ?
N2 N3 1.398(4) ?
N3 C12 1.310(5) ?
N4 C28 1.315(5) ?
N4 N5 1.401(4) ?
N5 C27 1.315(4) ?
N6 C40 1.320(5) ?
N6 C36 1.322(5) ?
C1 C2 1.382(6) ?
C1 H1 0.93 ?
C2 C3 1.352(7) ?
C2 H2 0.93 ?
C3 C4 1.365(7) ?
C3 H3 0.93 ?
C4 C5 1.356(6) ?
C4 H4 0.93 ?
C5 H5 0.93 ?
C6 C7 1.414(5) ?
C6 C11 1.420(5) ?
C7 C8 1.347(6) ?
C7 H7 0.93 ?
C8 C9 1.386(7) ?
C8 H8 0.93 ?
C9 C10 1.367(6) ?
C9 H9 0.93 ?
C10 C11 1.411(5) ?
C10 H10 0.93 ?
C11 C12 1.476(5) ?
C13 C14 1.483(5) ?
C14 C19 1.387(6) ?
C14 C15 1.404(5) ?
C15 C16 1.398(5) ?
C16 C17 1.367(7) ?
C16 H16 0.93 ?
C17 C18 1.364(7) ?
C17 H17 0.93 ?
C18 C19 1.366(6) ?
C18 H18 0.93 ?
C19 H19 0.93 ?
C20 H20A 0.96 ?
C20 H20B 0.96 ?
C20 H20C 0.96 ?
C21 C22 1.403(5) ?
C21 C26 1.411(5) ?
C22 C23 1.358(6) ?
C22 H22 0.93 ?
C23 C24 1.376(6) ?
C23 H23 0.93 ?
C24 C25 1.367(5) ?
C24 H24 0.93 ?
C25 C26 1.406(5) ?
C25 H25 0.93 ?
C26 C27 1.469(5) ?
C28 C29 1.486(5) ?
C29 C34 1.387(6) ?
C29 C30 1.402(5) ?
C30 C31 1.399(6) ?
C31 C32 1.368(7) ?
C31 H31 0.93 ?
C32 C33 1.378(8) ?
C32 H32 0.93 ?
C33 C34 1.378(6) ?
C33 H33 0.93 ?
C34 H34 0.93 ?
C35 H35A 0.96 ?
C35 H35B 0.96 ?
C35 H35C 0.96 ?
C36 C37 1.369(6) ?
C36 H36 0.93 ?
C37 C38 1.370(7) ?
C37 H37 0.93 ?
C38 C39 1.345(7) ?
C38 H38 0.93 ?
C39 C40 1.377(6) ?
C39 H39 0.93 ?
C40 H40 0.93 ?

loop_
_geom_torsion_atom_site_label_1
_geom_torsion_atom_site_label_2
_geom_torsion_atom_site_label_3
_geom_torsion_atom_site_label_4
_geom_torsion
N3 Zn1 O2 C13 7.4(3)
N1 Zn1 O2 C13 -175.4(3)
N2 Zn2 O3 C12 7.9(2)
N4 Zn2 O3 C12 178.4(2)
O7 Zn2 O3 C12 -92.0(3)
N3 Zn1 O4 C6 2.1(3)
N1 Zn1 O4 C6 -175.0(3)
N5 Zn3 O6 C28 2.5(3)
N6 Zn3 O6 C28 166.5(3)
N2 Zn2 O7 C27 172.7(2)
N4 Zn2 O7 C27 1.6(2)
O3 Zn2 O7 C27 -93.1(3)
N5 Zn3 O8 C21 13.5(3)
N6 Zn3 O8 C21 -150.8(3)
O4 Zn1 N1 C5 -34.0(3)
O2 Zn1 N1 C5 147.7(3)
O4 Zn1 N1 C1 141.9(3)
O2 Zn1 N1 C1 -36.4(4)
O3 Zn2 N2 C13 -176.3(4)
O7 Zn2 N2 C13 -27.9(4)
O3 Zn2 N2 N3 -7.3(2)
O7 Zn2 N2 N3 141.0(2)
C13 N2 N3 C12 177.8(3)
Zn2 N2 N3 C12 5.8(4)
C13 N2 N3 Zn1 6.4(4)
Zn2 N2 N3 Zn1 -165.57(14)
O4 Zn1 N3 C12 4.4(3)
O2 Zn1 N3 C12 -177.0(3)
O4 Zn1 N3 N2 173.8(2)
O2 Zn1 N3 N2 -7.6(2)
O3 Zn2 N4 C28 -35.8(4)
O7 Zn2 N4 C28 175.9(4)
O3 Zn2 N4 N5 145.8(2)
O7 Zn2 N4 N5 -2.5(2)
C28 N4 N5 C27 -175.8(3)
Zn2 N4 N5 C27 3.0(4)
C28 N4 N5 Zn3 3.9(4)
Zn2 N4 N5 Zn3 -177.24(14)
O8 Zn3 N5 C27 -6.5(4)
O6 Zn3 N5 C27 176.2(4)
N6 Zn3 N5 C27 106.4(5)
O8 Zn3 N5 N4 173.8(2)
O6 Zn3 N5 N4 -3.5(2)
N6 Zn3 N5 N4 -73.3(5)
N5 Zn3 N6 C40 -98.7(5)
O8 Zn3 N6 C40 13.8(4)
O6 Zn3 N6 C40 -166.8(4)
N5 Zn3 N6 C36 83.8(6)
O8 Zn3 N6 C36 -163.7(3)
O6 Zn3 N6 C36 15.7(3)
C5 N1 C1 C2 1.3(7)
Zn1 N1 C1 C2 -174.7(4)
N1 C1 C2 C3 -2.0(8)
C1 C2 C3 C4 0.9(10)
C2 C3 C4 C5 0.8(10)
C1 N1 C5 C4 0.5(7)
Zn1 N1 C5 C4 176.6(4)
C3 C4 C5 N1 -1.6(9)
Zn1 O4 C6 C7 178.2(3)
Zn1 O4 C6 C11 -2.7(5)
O4 C6 C7 C8 179.9(4)
C11 C6 C7 C8 0.8(6)
C6 C7 C8 C9 0.1(7)
C7 C8 C9 C10 -0.4(7)
C8 C9 C10 C11 -0.4(7)
C9 C10 C11 C6 1.3(6)
C9 C10 C11 C12 -176.6(4)
O4 C6 C11 C10 179.5(3)
C7 C6 C11 C10 -1.5(5)
O4 C6 C11 C12 -2.7(6)
C7 C6 C11 C12 176.4(3)
Zn2 O3 C12 N3 -7.3(4)
Zn2 O3 C12 C11 172.8(2)
N2 N3 C12 O3 1.0(5)
Zn1 N3 C12 O3 170.5(2)
N2 N3 C12 C11 -179.0(3)
Zn1 N3 C12 C11 -9.6(5)
C10 C11 C12 O3 6.4(5)
C6 C11 C12 O3 -171.4(3)
C10 C11 C12 N3 -173.5(3)
C6 C11 C12 N3 8.6(5)
Zn1 O2 C13 N2 -6.2(5)
Zn1 O2 C13 C14 171.8(3)
N3 N2 C13 O2 0.1(5)
Zn2 N2 C13 O2 169.1(3)
N3 N2 C13 C14 -177.8(3)
Zn2 N2 C13 C14 -8.9(6)
O2 C13 C14 C19 -31.2(5)
N2 C13 C14 C19 146.8(4)
O2 C13 C14 C15 147.5(4)
N2 C13 C14 C15 -34.5(6)
C20 O1 C15 C16 -6.7(6)
C20 O1 C15 C14 176.0(4)
C19 C14 C15 O1 176.3(4)
C13 C14 C15 O1 -2.4(6)
C19 C14 C15 C16 -1.2(6)
C13 C14 C15 C16 -179.9(4)
O1 C15 C16 C17 -178.0(4)
C14 C15 C16 C17 -0.6(6)
C15 C16 C17 C18 1.4(7)
C16 C17 C18 C19 -0.3(8)
C17 C18 C19 C14 -1.6(8)
C15 C14 C19 C18 2.3(7)
C13 C14 C19 C18 -178.9(4)
Zn3 O8 C21 C22 170.1(3)
Zn3 O8 C21 C26 -12.2(5)
O8 C21 C22 C23 178.8(4)
C26 C21 C22 C23 0.9(6)
C21 C22 C23 C24 0.5(7)
C22 C23 C24 C25 -1.8(7)
C23 C24 C25 C26 1.6(7)
C24 C25 C26 C21 -0.1(6)
C24 C25 C26 C27 -178.1(4)
O8 C21 C26 C25 -178.7(3)
C22 C21 C26 C25 -1.1(5)
O8 C21 C26 C27 -0.9(6)
C22 C21 C26 C27 176.7(3)
Zn2 O7 C27 N5 -0.4(4)
Zn2 O7 C27 C26 -179.2(2)
N4 N5 C27 O7 -1.8(5)
Zn3 N5 C27 O7 178.5(3)
N4 N5 C27 C26 177.1(3)
Zn3 N5 C27 C26 -2.6(5)
C25 C26 C27 O7 5.3(5)
C21 C26 C27 O7 -172.5(3)
C25 C26 C27 N5 -173.6(3)
C21 C26 C27 N5 8.5(5)
Zn3 O6 C28 N4 -1.0(5)
Zn3 O6 C28 C29 179.4(3)
N5 N4 C28 O6 -1.8(5)
Zn2 N4 C28 O6 179.7(3)
N5 N4 C28 C29 177.8(3)
Zn2 N4 C28 C29 -0.7(6)
O6 C28 C29 C34 -40.6(6)
N4 C28 C29 C34 139.8(4)
O6 C28 C29 C30 138.6(4)
N4 C28 C29 C30 -41.0(6)
C35 O5 C30 C31 -11.1(6)
C35 O5 C30 C29 171.2(4)
C34 C29 C30 O5 179.1(4)
C28 C29 C30 O5 -0.1(6)
C34 C29 C30 C31 1.3(6)
C28 C29 C30 C31 -177.9(4)
O5 C30 C31 C32 180.0(5)
C29 C30 C31 C32 -2.4(7)
C30 C31 C32 C33 1.1(10)
C31 C32 C33 C34 1.3(10)
C32 C33 C34 C29 -2.4(9)
C30 C29 C34 C33 1.1(8)
C28 C29 C34 C33 -179.7(5)
C40 N6 C36 C37 -0.4(7)
Zn3 N6 C36 C37 177.2(4)
N6 C36 C37 C38 1.8(8)
C36 C37 C38 C39 -2.4(8)
C37 C38 C39 C40 1.7(9)
C36 N6 C40 C39 -0.3(7)
Zn3 N6 C40 C39 -178.0(4)
C38 C39 C40 N6 -0.3(9)
